data_7108762
loop_
_publ_author_name
'Cheng He'
'Jian Wang'
'Liang Zhao'
'Tao Liu'
'Jing Zhang'
'Chunying Duan'

_publ_section_title
;
 A photoactive basket-like metal-organic tetragon worked as an enzymatic
 molecular flask for light driven H2 production
;
_journal_name_full Chem.Commun.
_journal_page_first 627
_journal_paper_doi 10.1039/c2cc37853a
_journal_volume 49
_journal_year 2013
_chemical_formula_sum 'C222 H238 Ce4 N42 O44'
_chemical_formula_weight 4759.02
_chemical_name_systematic
;
?
;
_space_group_IT_number 15
_symmetry_cell_setting monoclinic
_symmetry_space_group_name_Hall '-C 2yc'
_symmetry_space_group_name_H-M 'C 1 2/c 1'
_atom_sites_solution_hydrogens geom
_atom_sites_solution_primary direct
_atom_sites_solution_secondary difmap
_audit_creation_method SHELXL-97
_cell_angle_alpha 90.00
_cell_angle_beta 105.943(3)
_cell_angle_gamma 90.00
_cell_formula_units_Z 4
_cell_length_a 37.452(7)
_cell_length_b 21.717(4)
_cell_length_c 35.226(7)
_cell_measurement_temperature 293(2)
_cell_volume 27549(9)
_computing_cell_refinement 'Bruker SMART'
_computing_data_collection 'Bruker SMART'
_computing_data_reduction 'Bruker SAINT'
_computing_molecular_graphics 'Bruker SHELXTL'
_computing_publication_material 'Bruker SHELXTL'
_computing_structure_refinement 'Bruker SHELXTL'
_computing_structure_solution 'Bruker SHELXTL'
_diffrn_ambient_temperature 293(2)
_diffrn_measured_fraction_theta_full 0.997
_diffrn_measured_fraction_theta_max 0.997
_diffrn_measurement_device_type 'CCD area detector'
_diffrn_measurement_method 'phi and omega scans'
_diffrn_radiation_monochromator graphite
_diffrn_radiation_source 'fine-focus sealed tube'
_diffrn_radiation_type MoK\a
_diffrn_radiation_wavelength 0.71073
_diffrn_reflns_av_R_equivalents 0.0932
_diffrn_reflns_av_sigmaI/netI 0.1887
_diffrn_reflns_limit_h_max 44
_diffrn_reflns_limit_h_min -44
_diffrn_reflns_limit_k_max 25
_diffrn_reflns_limit_k_min -25
_diffrn_reflns_limit_l_max 41
_diffrn_reflns_limit_l_min -34
_diffrn_reflns_number 67910
_diffrn_reflns_theta_full 25.00
_diffrn_reflns_theta_max 25.00
_diffrn_reflns_theta_min 1.89
_exptl_absorpt_coefficient_mu 0.717
_exptl_absorpt_correction_type none
_exptl_crystal_colour black
_exptl_crystal_density_diffrn 1.147
_exptl_crystal_density_method 'not measured'
_exptl_crystal_description block
_exptl_crystal_F_000 9792
_exptl_crystal_size_max 0.25
_exptl_crystal_size_mid 0.23
_exptl_crystal_size_min 0.20
_refine_diff_density_max 1.194
_refine_diff_density_min -0.716
_refine_diff_density_rms 0.110
_refine_ls_extinction_method none
_refine_ls_goodness_of_fit_ref 1.019
_refine_ls_hydrogen_treatment constr
_refine_ls_matrix_type full
_refine_ls_number_parameters 1535
_refine_ls_number_reflns 24206
_refine_ls_number_restraints 688
_refine_ls_restrained_S_all 1.033
_refine_ls_R_factor_all 0.1970
_refine_ls_R_factor_gt 0.0838
_refine_ls_shift/su_max 0.023
_refine_ls_shift/su_mean 0.000
_refine_ls_structure_factor_coef Fsqd
_refine_ls_weighting_details 'calc w=1/[\s^2^(Fo^2^)+(0.0800P)^2^+0.0000P] where P=(Fo^2^+2Fc^2^)/3'
_refine_ls_weighting_scheme calc
_refine_ls_wR_factor_gt 0.1962
_refine_ls_wR_factor_ref 0.2211
_reflns_number_gt 8128
_reflns_number_total 24206
_reflns_threshold_expression >2sigma(I)
_cod_data_source_file c2cc37853a.txt
_cod_data_source_block Ce-ZL
_cod_original_sg_symbol_H-M C2/c
_cod_database_code 7108762

loop_
_symmetry_equiv_pos_as_xyz
'x, y, z'
'-x, y, -z+1/2'
'x+1/2, y+1/2, z'
'-x+1/2, y+1/2, -z+1/2'
'-x, -y, -z'
'x, -y, z-1/2'
'-x+1/2, -y+1/2, -z'
'x+1/2, -y+1/2, z-1/2'

loop_
_atom_site_label
_atom_site_type_symbol
_atom_site_fract_x
_atom_site_fract_y
_atom_site_fract_z
_atom_site_U_iso_or_equiv
_atom_site_adp_type
_atom_site_occupancy
_atom_site_symmetry_multiplicity
_atom_site_calc_flag
_atom_site_refinement_flags
_atom_site_disorder_assembly
_atom_site_disorder_group
Ce1 Ce -0.137957(11) 0.188007(19) 0.483450(11) 0.06531(13) Uani 1 1 d . . .
Ce2 Ce 0.199020(12) 0.21010(2) 0.679936(12) 0.07673(15) Uani 1 1 d . . .
O1 O -0.19351(11) 0.17063(19) 0.44396(11) 0.0693(14) Uani 1 1 d . . .
N1 N -0.14388(12) 0.0761(2) 0.45431(13) 0.0595(16) Uani 1 1 d . . .
C1 C -0.21560(16) 0.1353(3) 0.41832(17) 0.059(2) Uani 1 1 d . . .
N2 N -0.11431(12) 0.0379(2) 0.47136(13) 0.0582(16) Uani 1 1 d . . .
H2A H -0.1149 -0.0008 0.4660 0.070 Uiso 1 1 calc R . .
C2 C -0.25095(19) 0.1560(4) 0.39812(19) 0.089(3) Uani 1 1 d . . .
H2B H -0.2580 0.1957 0.4030 0.107 Uiso 1 1 calc R . .
O3 O -0.08375(11) 0.11949(19) 0.50111(11) 0.0672(14) Uani 1 1 d . . .
O2 O 0.16004(11) 0.12346(19) 0.64937(12) 0.0777(16) Uani 1 1 d . . .
N3 N 0.11937(15) 0.1828(2) 0.60596(15) 0.084(2) Uani 1 1 d . . .
H3A H 0.0985 0.1868 0.5883 0.100 Uiso 1 1 calc R . .
C3 C -0.2761(2) 0.1198(4) 0.3710(2) 0.102(3) Uani 1 1 d . . .
H3B H -0.2991 0.1357 0.3573 0.122 Uiso 1 1 calc R . .
O4 O 0.19441(13) 0.3067(2) 0.66481(13) 0.1001(19) Uani 1 1 d . . .
N4 N 0.14340(16) 0.2310(2) 0.61650(16) 0.087(2) Uani 1 1 d . . .
C4 C -0.2666(2) 0.0600(4) 0.3645(2) 0.123(4) Uani 1 1 d . . .
H4B H -0.2839 0.0343 0.3478 0.147 Uiso 1 1 calc R . .
N5 N 0.03719(13) -0.0762(2) 0.57700(14) 0.0625(17) Uani 1 1 d . . .
C5 C -0.23193(19) 0.0389(4) 0.3827(2) 0.105(3) Uani 1 1 d . . .
H5A H -0.2250 -0.0003 0.3770 0.127 Uiso 1 1 calc R . .
C6 C -0.20648(16) 0.0759(3) 0.41002(17) 0.062(2) Uani 1 1 d . . .
O6 O 0.15273(11) 0.2832(2) 1.02033(12) 0.0785(16) Uani 1 1 d . . .
N6 N 0.18237(14) 0.2133(2) 0.97143(15) 0.0712(19) Uani 1 1 d . . .
H6A H 0.1679 0.2100 0.9866 0.085 Uiso 1 1 calc R . .
C7 C -0.17188(17) 0.0481(3) 0.43031(18) 0.074(2) Uani 1 1 d . . .
H7A H -0.1691 0.0064 0.4260 0.088 Uiso 1 1 calc R . .
O7 O 0.15294(11) 0.10559(19) 0.97507(12) 0.0704(15) Uani 1 1 d . . .
N7 N 0.18537(14) 0.1674(2) 0.94505(14) 0.0676(18) Uani 1 1 d . . .
C8 C -0.08468(16) 0.0635(3) 0.49650(17) 0.055(2) Uani 1 1 d . . .
O8 O 0.19751(11) 0.1351(2) 0.73190(12) 0.0715(15) Uani 1 1 d . . .
N8 N 0.23592(14) 0.0675(3) 0.71425(14) 0.0716(19) Uani 1 1 d . . .
H8A H 0.2470 0.0324 0.7174 0.086 Uiso 1 1 calc R . .
C9 C 0.00476(16) -0.0491(3) 0.55576(17) 0.059(2) Uani 1 1 d . . .
O9 O 0.22360(13) 0.2010(2) 0.63117(13) 0.0895(18) Uani 1 1 d . . .
N9 N 0.24081(14) 0.1092(2) 0.68681(14) 0.0696(18) Uani 1 1 d . . .
C10 C -0.02792(17) -0.0776(3) 0.53449(17) 0.065(2) Uani 1 1 d . . .
H10A H -0.0303 -0.1203 0.5332 0.078 Uiso 1 1 calc R . .
N10 N 0.19418(18) -0.0759(3) 0.85349(17) 0.095(2) Uani 1 1 d . . .
C11 C -0.05604(15) -0.0401(3) 0.51585(17) 0.055(2) Uani 1 1 d . . .
H11A H -0.0783 -0.0580 0.5017 0.066 Uiso 1 1 calc R . .
C12 C -0.05360(15) 0.0241(3) 0.51670(16) 0.0517(19) Uani 1 1 d . . .
O11 O 0.25478(11) 0.2331(2) 0.71652(12) 0.0816(16) Uani 1 1 d . . .
N11 N 0.19672(14) 0.2650(3) 0.74452(16) 0.082(2) Uani 1 1 d . . .
O12 O 0.13924(12) 0.2228(2) 0.69315(15) 0.106(2) Uani 1 1 d . . .
N12 N 0.16340(18) 0.2629(4) 0.7539(2) 0.124(3) Uani 1 1 d . . .
C13 C -0.02102(14) 0.0509(3) 0.53742(15) 0.0505(19) Uani 1 1 d . . .
H13A H -0.0190 0.0936 0.5382 0.061 Uiso 1 1 calc R . .
O13 O -0.10617(11) 0.2060(2) 0.55286(11) 0.0770(16) Uani 1 1 d . . .
N13 N -0.05485(15) 0.2498(3) 0.54017(17) 0.111(3) Uani 1 1 d . . .
H13B H -0.0327 0.2644 0.5487 0.133 Uiso 1 1 calc R . .
C14 C 0.00858(16) 0.0157(3) 0.55706(16) 0.0507(19) Uani 1 1 d . . .
O14 O -0.12130(12) 0.2070(2) 0.43067(12) 0.0749(15) Uani 1 1 d . . .
N14 N -0.07471(14) 0.2492(3) 0.49957(15) 0.076(2) Uani 1 1 d . . .
C15 C 0.04678(16) 0.0269(3) 0.58078(15) 0.0518(19) Uani 1 1 d . . .
N15 N -0.0062(3) 0.1591(5) 0.7265(3) 0.079(3) Uani 0.50 1 d PU . .
C16 C 0.06732(16) 0.0799(3) 0.59107(15) 0.057(2) Uani 1 1 d . . .
H16A H 0.0567 0.1182 0.5833 0.068 Uiso 1 1 calc R . .
C17 C 0.10470(16) 0.0753(3) 0.61346(16) 0.060(2) Uani 1 1 d . . .
C18 C 0.11913(17) 0.0155(3) 0.62490(17) 0.067(2) Uani 1 1 d . . .
H18A H 0.1436 0.0122 0.6402 0.080 Uiso 1 1 calc R . .
C19 C 0.09917(16) -0.0370(3) 0.61467(17) 0.068(2) Uani 1 1 d . . .
H19A H 0.1095 -0.0754 0.6225 0.081 Uiso 1 1 calc R . .
C20 C 0.06323(16) -0.0310(3) 0.59242(17) 0.057(2) Uani 1 1 d . . .
C21 C 0.12918(17) 0.1302(3) 0.62371(17) 0.061(2) Uani 1 1 d . . .
C22 C 0.1355(2) 0.2789(4) 0.5952(2) 0.103(3) Uani 1 1 d . . .
H22A H 0.1144 0.2781 0.5737 0.124 Uiso 1 1 calc R . .
C23 C 0.15706(12) 0.33392(19) 0.60225(15) 0.125(3) Uani 1 1 d GU . .
C24 C 0.14637(15) 0.3787(2) 0.57313(15) 0.151(3) Uani 1 1 d GU . .
H24A H 0.1266 0.3713 0.5510 0.181 Uiso 1 1 calc R . .
C25 C 0.16520(18) 0.4345(2) 0.57712(18) 0.159(3) Uani 1 1 d GU . .
H25A H 0.1580 0.4645 0.5576 0.190 Uiso 1 1 calc R . .
C26 C 0.19473(17) 0.4456(2) 0.6102(2) 0.153(3) Uani 1 1 d GU . .
H26A H 0.2073 0.4829 0.6129 0.183 Uiso 1 1 calc R . .
C27 C 0.20542(15) 0.4008(3) 0.63935(18) 0.132(3) Uani 1 1 d GU . .
H27A H 0.2252 0.4082 0.6615 0.159 Uiso 1 1 calc R . .
C28 C 0.18659(14) 0.3450(2) 0.63536(14) 0.126(3) Uani 1 1 d GU . .
C29 C 0.04441(18) -0.1431(3) 0.57937(19) 0.081(3) Uani 1 1 d . . .
H29A H 0.0708 -0.1504 0.5842 0.097 Uiso 1 1 calc R . .
H29B H 0.0317 -0.1622 0.5544 0.097 Uiso 1 1 calc R . .
C30 C 0.0311(2) -0.1720(4) 0.6121(2) 0.109(3) Uani 1 1 d . . .
H30A H 0.0337 -0.2163 0.6107 0.131 Uiso 1 1 calc R . .
H30B H 0.0049 -0.1631 0.6074 0.131 Uiso 1 1 calc R . .
C31 C 0.0516(2) -0.1506(4) 0.6545(2) 0.129(4) Uani 1 1 d . . .
H31A H 0.0483 -0.1066 0.6569 0.155 Uiso 1 1 calc R . .
H31B H 0.0780 -0.1587 0.6597 0.155 Uiso 1 1 calc R . .
C32 C 0.0355(3) -0.1865(5) 0.6861(3) 0.210(6) Uani 1 1 d . . .
H32A H 0.0506 -0.1777 0.7123 0.316 Uiso 1 1 calc R . .
H32B H 0.0356 -0.2300 0.6813 0.316 Uiso 1 1 calc R . .
H32C H 0.0105 -0.1732 0.6836 0.316 Uiso 1 1 calc R . .
C33 C 0.17786(18) 0.3244(3) 1.01801(18) 0.069(2) Uani 1 1 d . . .
C34 C 0.1793(2) 0.3795(3) 1.0384(2) 0.096(3) Uani 1 1 d . . .
H34A H 0.1625 0.3871 1.0530 0.115 Uiso 1 1 calc R . .
C35 C 0.2053(2) 0.4224(4) 1.0368(2) 0.119(3) Uani 1 1 d . . .
H35A H 0.2062 0.4588 1.0509 0.142 Uiso 1 1 calc R . .
C36 C 0.2308(2) 0.4135(3) 1.0148(3) 0.112(3) Uani 1 1 d . . .
H36A H 0.2483 0.4437 1.0145 0.134 Uiso 1 1 calc R . .
C37 C 0.2300(2) 0.3611(3) 0.9939(2) 0.090(3) Uani 1 1 d . . .
H37A H 0.2465 0.3550 0.9787 0.108 Uiso 1 1 calc R . .
C38 C 0.20304(18) 0.3148(3) 0.99591(17) 0.066(2) Uani 1 1 d . . .
C39 C 0.20231(19) 0.2599(3) 0.97160(19) 0.080(3) Uani 1 1 d . . .
H39A H 0.2178 0.2595 0.9550 0.096 Uiso 1 1 calc R . .
C40 C 0.17062(16) 0.1159(3) 0.94877(17) 0.058(2) Uani 1 1 d . . .
C50 C 0.21173(18) -0.0235(3) 0.76071(19) 0.078(2) Uani 1 1 d . . .
H50A H 0.2174 -0.0375 0.7381 0.094 Uiso 1 1 calc R . .
C41 C 0.1868(2) -0.0343(3) 0.87979(19) 0.078(3) Uani 1 1 d . . .
C42 C 0.1812(2) -0.0467(3) 0.9165(2) 0.102(3) Uani 1 1 d . . .
H42A H 0.1824 -0.0863 0.9268 0.122 Uiso 1 1 calc R . .
C43 C 0.17357(19) 0.0046(3) 0.93652(19) 0.086(3) Uani 1 1 d . . .
H43A H 0.1677 -0.0018 0.9602 0.103 Uiso 1 1 calc R . .
C44 C 0.17414(19) 0.0659(3) 0.92315(19) 0.071(2) Uani 1 1 d . . .
C45 C 0.18046(16) 0.0758(3) 0.88689(18) 0.070(2) Uani 1 1 d . . .
H45A H 0.1811 0.1155 0.8772 0.083 Uiso 1 1 calc R . .
C46 C 0.18585(19) 0.0250(3) 0.86529(17) 0.070(2) Uani 1 1 d . . .
C47 C 0.19461(19) 0.0189(3) 0.82743(19) 0.077(2) Uani 1 1 d . . .
C48 C 0.19931(18) 0.0608(3) 0.79874(19) 0.079(3) Uani 1 1 d . . .
H48A H 0.1965 0.1028 0.8021 0.095 Uiso 1 1 calc R . .
C49 C 0.20820(19) 0.0389(3) 0.76514(18) 0.073(2) Uani 1 1 d . . .
C51 C 0.2074(2) -0.0656(3) 0.78722(19) 0.084(3) Uani 1 1 d . . .
H51A H 0.2102 -0.1075 0.7831 0.101 Uiso 1 1 calc R . .
C52 C 0.1989(2) -0.0445(3) 0.8207(2) 0.077(2) Uani 1 1 d . . .
C53 C 0.21338(18) 0.0836(3) 0.73568(18) 0.065(2) Uani 1 1 d . . .
C54 C 0.26759(19) 0.0997(4) 0.6722(2) 0.086(3) Uani 1 1 d . . .
H54A H 0.2815 0.0642 0.6803 0.103 Uiso 1 1 calc R . .
C55 C 0.2780(2) 0.1366(4) 0.6455(2) 0.102(3) Uani 1 1 d . . .
C56 C 0.3101(3) 0.1233(4) 0.6383(3) 0.139(4) Uani 1 1 d . . .
H56A H 0.3236 0.0914 0.6531 0.166 Uiso 1 1 calc R . .
C57 C 0.3261(3) 0.1508(5) 0.6115(4) 0.197(6) Uani 1 1 d . . .
H57A H 0.3482 0.1371 0.6073 0.237 Uiso 1 1 calc R . .
C58 C 0.3068(2) 0.1995(5) 0.5920(3) 0.193(4) Uani 1 1 d . . .
H58A H 0.3172 0.2218 0.5752 0.231 Uiso 1 1 calc R . .
C59 C 0.2721(3) 0.2181(4) 0.5959(2) 0.139(4) Uani 1 1 d . . .
H59A H 0.2595 0.2502 0.5804 0.167 Uiso 1 1 calc R . .
C60 C 0.2549(3) 0.1873(4) 0.6245(2) 0.100(3) Uani 1 1 d . . .
C61 C 0.1971(3) -0.1448(4) 0.8579(3) 0.142(3) Uani 1 1 d U . .
H61A H 0.2037 -0.1558 0.8856 0.171 Uiso 1 1 calc R . .
H61B H 0.2163 -0.1601 0.8466 0.171 Uiso 1 1 calc R . .
C62 C 0.1581(3) -0.1754(5) 0.8357(3) 0.160(4) Uani 1 1 d U . .
H62A H 0.1511 -0.1614 0.8085 0.192 Uiso 1 1 calc R . .
H62B H 0.1614 -0.2197 0.8354 0.192 Uiso 1 1 calc R . .
C63 C 0.1282(3) -0.1625(5) 0.8524(3) 0.169(4) Uani 1 1 d U . .
H63A H 0.1224 -0.1189 0.8508 0.203 Uiso 1 1 calc R . .
H63B H 0.1345 -0.1749 0.8799 0.203 Uiso 1 1 calc R . .
C64 C 0.0919(4) -0.2033(6) 0.8259(4) 0.247(6) Uani 1 1 d U . .
H64A H 0.0694 -0.1810 0.8241 0.370 Uiso 1 1 calc R . .
H64B H 0.0910 -0.2422 0.8385 0.370 Uiso 1 1 calc R . .
H64C H 0.0946 -0.2101 0.7999 0.370 Uiso 1 1 calc R . .
C65 C 0.27462(19) 0.2688(3) 0.74539(18) 0.075(2) Uani 1 1 d . . .
C66 C 0.31321(19) 0.2710(3) 0.7493(2) 0.093(3) Uani 1 1 d . . .
H66A H 0.3235 0.2476 0.7328 0.112 Uiso 1 1 calc R . .
C67 C 0.3355(2) 0.3088(4) 0.7782(2) 0.114(3) Uani 1 1 d . . .
H67A H 0.3610 0.3112 0.7812 0.137 Uiso 1 1 calc R . .
C68 C 0.3193(2) 0.3426(4) 0.8024(2) 0.108(3) Uani 1 1 d . . .
H68A H 0.3340 0.3689 0.8212 0.130 Uiso 1 1 calc R . .
C69 C 0.2826(2) 0.3384(3) 0.7994(2) 0.095(3) Uani 1 1 d . . .
H69A H 0.2730 0.3607 0.8168 0.114 Uiso 1 1 calc R . .
C70 C 0.2585(2) 0.3017(3) 0.77078(19) 0.082(3) Uani 1 1 d . . .
C71 C 0.22035(19) 0.2940(3) 0.7695(2) 0.083(3) Uani 1 1 d . . .
H71A H 0.2125 0.3127 0.7896 0.100 Uiso 1 1 calc R . .
C72 C 0.1354(2) 0.2427(6) 0.7238(3) 0.141(4) Uani 1 1 d . . .
C73 C 0.0316(2) 0.1689(4) 0.7397(4) 0.173(4) Uani 0.50 1 d PGU . 1
C74 C 0.0607(3) 0.1809(5) 0.7730(4) 0.176(4) Uani 0.50 1 d PGU . 1
H74A H 0.0573 0.1758 0.7988 0.212 Uiso 0.50 1 d PR . 1
C75 C 0.0949(2) 0.2001(6) 0.7688(5) 0.175(4) Uani 0.50 1 d PGU . 1
H75A H 0.1144 0.2082 0.7911 0.210 Uiso 0.50 1 calc PR . 1
C76 C 0.0998(3) 0.2074(5) 0.7314(5) 0.174(4) Uani 0.50 1 d PGU . 1
C77 C 0.0706(4) 0.1955(6) 0.6981(5) 0.179(4) Uani 0.50 1 d PGU . 1
H77A H 0.0739 0.2003 0.6731 0.215 Uiso 0.50 1 calc PR . 1
C78 C 0.0365(3) 0.1762(6) 0.7023(4) 0.191(4) Uani 0.50 1 d PGU . 1
C79 C -0.0004(4) 0.1864(10) 0.6641(4) 0.171(9) Uani 0.50 1 d P . 1
C80 C -0.0155(4) 0.1999(9) 0.6221(4) 0.137(8) Uani 0.50 1 d P . 1
H80A H -0.0002 0.2058 0.6056 0.164 Uiso 0.50 1 calc PR . 1
C81 C -0.0530(3) 0.2035(5) 0.6086(3) 0.051(4) Uani 0.50 1 d P . 1
C82 C -0.0748(4) 0.1958(7) 0.6332(3) 0.093(6) Uani 0.50 1 d P . 1
H82A H -0.1003 0.2001 0.6233 0.111 Uiso 0.50 1 calc PR . 1
C83 C -0.0601(4) 0.1818(8) 0.6723(5) 0.109(6) Uani 0.50 1 d P . 1
H83A H -0.0759 0.1770 0.6894 0.130 Uiso 0.50 1 d PR . 1
C84 C -0.0223(5) 0.1726(7) 0.6872(4) 0.096(6) Uani 0.50 1 d P . 1
C85 C -0.0737(2) 0.2254(4) 0.5644(2) 0.096(3) Uani 1 1 d . . .
C86 C -0.0603(2) 0.2813(4) 0.4784(2) 0.089(3) Uani 1 1 d . . .
H86A H -0.0381 0.3016 0.4897 0.107 Uiso 1 1 calc R . .
C87 C -0.0766(2) 0.2872(4) 0.4390(3) 0.105(3) Uani 1 1 d . . .
C88 C -0.0607(3) 0.3322(5) 0.4205(3) 0.151(5) Uani 1 1 d . . .
H88A H -0.0418 0.3561 0.4364 0.181 Uiso 1 1 calc R . .
C89 C -0.0709(3) 0.3443(5) 0.3802(4) 0.188(6) Uani 1 1 d . . .
H89A H -0.0589 0.3780 0.3730 0.226 Uiso 1 1 d R . .
C90 C -0.0999(3) 0.3112(4) 0.3571(3) 0.174(5) Uani 1 1 d U . .
H90A H -0.1082 0.3196 0.3302 0.209 Uiso 1 1 calc R . .
C91 C -0.1181(3) 0.2633(4) 0.3737(2) 0.124(4) Uani 1 1 d . . .
H91A H -0.1373 0.2406 0.3574 0.149 Uiso 1 1 calc R . .
C92 C -0.1062(2) 0.2510(4) 0.4159(2) 0.086(3) Uani 1 1 d . . .
C93 C -0.0279(7) 0.1427(7) 0.7544(9) 0.270(7) Uani 0.50 1 d PDU . 1
H93A H -0.0153 0.1582 0.7802 0.324 Uiso 0.50 1 d PR . 1
H93B H -0.0521 0.1610 0.7462 0.324 Uiso 0.50 1 d PR . 1
C94 C -0.0297(4) 0.0723(7) 0.7550(8) 0.273(7) Uani 0.50 1 d PDU A 1
H94A H -0.0332 0.0607 0.7800 0.327 Uiso 0.50 1 d PR A 1
H94B H -0.0525 0.0622 0.7355 0.327 Uiso 0.50 1 d PR A 1
C95 C 0.0000 0.0244(6) 0.7500 0.310(7) Uani 1 2 d SDU . 1
H95A H 0.0029 0.0358 0.7247 0.372 Uiso 0.50 1 d PR . 1
H95B H 0.0228 0.0358 0.7689 0.372 Uiso 0.50 1 d PR . 1
C96 C 0.0000 -0.0509(7) 0.7500 0.360(13) Uani 1 2 d SDU B 1
H96A H 0.0222 -0.0656 0.7445 0.540 Uiso 0.50 1 d PR B 1
H96B H -0.0213 -0.0656 0.7301 0.540 Uiso 0.50 1 d PR B 1
H96C H -0.0010 -0.0656 0.7754 0.540 Uiso 0.50 1 d PR B 1
N15' N -0.0116(3) 0.2999(5) 0.7221(3) 0.085(4) Uani 0.50 1 d PU . 2
C73' C 0.0258(2) 0.2914(4) 0.7284(4) 0.146(4) Uani 0.50 1 d PGU . 2
C74' C 0.0543(3) 0.2948(5) 0.7633(3) 0.150(4) Uani 0.50 1 d PGU . 2
H74B H 0.0489 0.3067 0.7874 0.180 Uiso 0.50 1 d PR . 2
C75' C 0.0905(3) 0.2811(6) 0.7633(4) 0.152(4) Uani 0.50 1 d PGU . 2
H75B H 0.1096 0.2834 0.7866 0.183 Uiso 0.50 1 calc PR . 2
C76' C 0.0983(3) 0.2640(6) 0.7283(5) 0.145(4) Uani 0.50 1 d PGU . 2
C77' C 0.0698(4) 0.2606(6) 0.6935(4) 0.148(4) Uani 0.50 1 d PGU . 2
H77B H 0.0750 0.2491 0.6701 0.177 Uiso 0.50 1 calc PR . 2
C78' C 0.0336(3) 0.2743(6) 0.6935(3) 0.155(4) Uani 0.50 1 d PGU . 2
C80' C -0.0151(4) 0.2624(8) 0.6187(4) 0.105(6) Uani 0.50 1 d P . 2
H80C H 0.0002 0.2575 0.6020 0.126 Uiso 0.50 1 calc PR . 2
C79' C -0.0026(4) 0.2770(6) 0.6568(4) 0.079(5) Uani 0.50 1 d PU . 2
C81' C -0.0531(4) 0.2553(6) 0.6067(3) 0.071(5) Uani 0.50 1 d P . 2
C82' C -0.0750(5) 0.2664(8) 0.6285(5) 0.110(7) Uani 0.50 1 d P . 2
H82B H -0.1006 0.2677 0.6175 0.132 Uiso 0.50 1 calc PR . 2
C83' C -0.0592(5) 0.2765(8) 0.6694(5) 0.147(7) Uani 0.50 1 d P . 2
H83B H -0.0732 0.2744 0.6874 0.176 Uiso 0.50 1 calc PR . 2
C84' C -0.0260(5) 0.2883(7) 0.6796(4) 0.104(6) Uani 0.50 1 d P . 2
C93' C -0.0320(6) 0.3276(10) 0.7523(8) 0.206(6) Uani 0.50 1 d PU . 2
H93C H -0.0557 0.3082 0.7487 0.247 Uiso 0.50 1 d PR . 2
H93D H -0.0175 0.3167 0.7784 0.247 Uiso 0.50 1 d PR . 2
C94' C -0.0374(6) 0.4002(10) 0.7498(8) 0.211(6) Uani 0.50 1 d PU C 2
H94C H -0.0437 0.4096 0.7741 0.254 Uiso 0.50 1 d PR C 2
H94D H -0.0575 0.4139 0.7277 0.254 Uiso 0.50 1 d PR C 2
C95' C 0.0000 0.4356(8) 0.7500 0.246(5) Uani 1 2 d SU . 2
H95C H 0.0200 0.4091 0.7634 0.296 Uiso 0.50 1 d PR . 2
H95D H 0.0001 0.4359 0.7228 0.296 Uiso 0.50 1 d PR . 2
C96' C 0.0198(6) 0.5073(11) 0.7568(10) 0.284(9) Uani 0.50 1 d PU . 2
H96D H 0.0434 0.5172 0.7525 0.427 Uiso 0.50 1 d PR . 2
H96E H 0.0218 0.5090 0.7845 0.427 Uiso 0.50 1 d PR . 2
H96F H 0.0006 0.5364 0.7408 0.427 Uiso 0.50 1 d PR . 2
O201 O 0.35590(12) 0.4151(2) 0.46403(15) 0.1001(19) Uani 1 1 d . . .
N201 N 0.34549(19) 0.3209(3) 0.48755(18) 0.109(3) Uani 1 1 d . . .
C201 C 0.3407(2) 0.3654(4) 0.4608(3) 0.102(3) Uani 1 1 d U . .
C202 C 0.3700(3) 0.3364(4) 0.5268(2) 0.129(4) Uani 1 1 d U . .
C203 C 0.3254(3) 0.2628(4) 0.4824(3) 0.168(4) Uani 1 1 d U . .
C103 C 0.1998(3) 0.2062(4) 0.8411(3) 0.221(5) Uani 1 1 d DU . .
C102 C 0.1697(3) 0.2529(6) 0.8894(3) 0.216(5) Uiso 1 1 d DU . .
C101 C 0.1553(3) 0.2959(4) 0.8210(3) 0.153(4) Uiso 1 1 d DU . .
O100 O 0.2223(3) 0.1964(5) 0.8859(3) 0.318(5) Uiso 1 1 d DU . .
N100 N 0.1732(2) 0.2425(4) 0.8497(2) 0.172(3) Uiso 1 1 d DU . .
N102 N 0.2326(2) 0.4074(4) 0.4907(3) 0.215(4) Uani 1 1 d DU . .
O102 O 0.2722(2) 0.3379(4) 0.5307(2) 0.213(4) Uani 1 1 d DU . .
C104 C 0.2407(3) 0.3633(5) 0.5203(4) 0.220(5) Uani 1 1 d DU . .
C105 C 0.2631(3) 0.4263(6) 0.4709(3) 0.207(5) Uani 1 1 d DU . .
C106 C 0.1912(3) 0.4282(6) 0.4771(4) 0.226(6) Uani 1 1 d DU . .
N21 N 0.0411(2) 0.2177(3) 0.52832(19) 0.107(3) Uani 1 1 d U . .
O21 O 0.01587(18) 0.2283(3) 0.49868(19) 0.158(3) Uani 1 1 d U . .
O22 O 0.03635(18) 0.2270(3) 0.5605(2) 0.146(3) Uani 1 1 d U . .
O23 O 0.07113(14) 0.1999(3) 0.52638(15) 0.106(2) Uani 1 1 d U . .
O103 O 0.28995(15) -0.0234(3) 0.73206(18) 0.151(3) Uani 1 1 d DU . .
N103 N 0.3412(2) -0.0681(4) 0.7658(3) 0.180(4) Uani 1 1 d DU . .
C107 C 0.3098(3) -0.0463(6) 0.7627(3) 0.175(4) Uani 1 1 d U . .
C108 C 0.3685(4) -0.0868(7) 0.8059(4) 0.226(6) Uani 1 1 d U . .
C109 C 0.3575(4) -0.0756(7) 0.7279(4) 0.222(6) Uani 1 1 d U . .
O104 O 0.3205(4) 0.0994(6) 0.7832(3) 0.262(7) Uani 0.50 1 d PDU . .
C110 C 0.2959(5) 0.1358(7) 0.7931(3) 0.244(6) Uani 0.50 1 d PDU . .
N104 N 0.3002(3) 0.1233(5) 0.8349(3) 0.234(6) Uani 0.50 1 d PDU . .
C112 C 0.3320(4) 0.0833(7) 0.8543(4) 0.234(7) Uani 0.50 1 d PDU . .
C111 C 0.2854(5) 0.1669(7) 0.8579(4) 0.213(8) Uani 0.50 1 d PDU . .
C113 C -0.1031(5) 0.0187(6) 0.7175(3) 0.165(6) Uani 0.50 1 d PDU . .
C114 C -0.1037(5) -0.0569(5) 0.7680(4) 0.178(7) Uani 0.50 1 d PDU . .
C115 C -0.1097(4) 0.0526(6) 0.7804(4) 0.166(7) Uani 0.50 1 d PDU . .
N105 N -0.1061(3) 0.0040(5) 0.7543(3) 0.140(5) Uani 0.50 1 d PDU . .
O105 O -0.1072(5) -0.0251(8) 0.6984(5) 0.208(6) Uiso 0.50 1 d PU . .
O1W O -0.0010(4) 0.3666(7) 0.5529(4) 0.173(6) Uiso 0.50 1 d P . .
O2W O 0.0710(4) 0.3261(8) 0.4375(5) 0.212(7) Uiso 0.50 1 d P . .
O3W O -0.0593(4) -0.0238(7) 0.6211(4) 0.178(6) Uiso 0.50 1 d P D 1
O4W O -0.0737(6) 0.0380(11) 0.6134(7) 0.129(8) Uiso 0.25 1 d P E 2
O5W O -0.0392(6) 0.0220(10) 0.6341(6) 0.105(7) Uiso 0.25 1 d P F 3

loop_
_atom_site_aniso_label
_atom_site_aniso_U_11
_atom_site_aniso_U_22
_atom_site_aniso_U_33
_atom_site_aniso_U_23
_atom_site_aniso_U_13
_atom_site_aniso_U_12
Ce1 0.0695(2) 0.0771(3) 0.0421(2) 0.0043(2) 0.00333(19) 0.0052(2)
Ce2 0.0739(3) 0.0853(3) 0.0571(3) 0.0000(2) -0.0053(2) -0.0176(2)
O1 0.066(3) 0.085(3) 0.048(2) -0.008(2) 0.001(2) 0.018(2)
N1 0.048(3) 0.082(4) 0.045(3) 0.016(3) 0.006(3) 0.006(3)
C1 0.055(4) 0.073(5) 0.043(4) 0.000(3) 0.002(3) 0.011(4)
N2 0.059(3) 0.056(3) 0.048(3) -0.004(3) -0.004(3) 0.011(3)
C2 0.097(5) 0.109(6) 0.065(5) 0.002(4) 0.027(4) 0.021(5)
O3 0.068(3) 0.073(3) 0.052(3) -0.003(2) 0.003(2) -0.003(2)
O2 0.076(3) 0.083(3) 0.058(3) 0.011(2) -0.009(2) -0.016(3)
N3 0.087(4) 0.065(4) 0.072(4) 0.017(3) -0.024(3) -0.013(3)
C3 0.091(5) 0.129(7) 0.065(5) -0.006(5) -0.013(5) 0.017(5)
O4 0.107(4) 0.106(4) 0.070(3) -0.012(3) -0.003(3) -0.037(3)
N4 0.105(4) 0.064(4) 0.066(4) 0.010(3) -0.022(3) -0.032(3)
C4 0.096(6) 0.101(7) 0.122(7) -0.014(6) -0.052(5) -0.003(5)
N5 0.067(3) 0.043(3) 0.068(3) 0.008(3) 0.002(3) -0.002(3)
C5 0.088(5) 0.099(6) 0.094(6) -0.012(5) -0.036(5) 0.020(5)
C6 0.054(4) 0.083(5) 0.044(4) 0.000(4) 0.004(3) 0.004(4)
O6 0.069(3) 0.099(4) 0.065(3) -0.002(3) 0.014(2) -0.003(3)
N6 0.068(3) 0.074(4) 0.062(3) 0.011(3) 0.002(3) 0.000(3)
C7 0.078(4) 0.084(5) 0.054(4) 0.011(4) 0.011(4) 0.002(4)
O7 0.090(3) 0.066(3) 0.056(3) -0.011(2) 0.021(2) -0.012(2)
N7 0.092(4) 0.050(3) 0.057(3) -0.020(3) 0.015(3) -0.016(3)
C8 0.069(4) 0.043(4) 0.045(4) -0.008(3) 0.004(3) -0.004(4)
O8 0.074(3) 0.078(3) 0.058(3) -0.004(2) 0.011(2) -0.004(3)
N8 0.079(4) 0.090(4) 0.046(3) 0.001(3) 0.016(3) 0.012(3)
C9 0.057(4) 0.066(5) 0.047(4) 0.010(3) 0.002(3) 0.000(4)
O9 0.095(3) 0.091(4) 0.075(3) 0.001(3) 0.009(3) -0.025(3)
N9 0.081(4) 0.083(4) 0.043(3) -0.016(3) 0.014(3) -0.018(3)
C10 0.078(4) 0.056(4) 0.051(4) 0.008(3) 0.004(4) -0.007(4)
N10 0.153(5) 0.059(4) 0.079(4) 0.000(3) 0.040(4) 0.004(4)
C11 0.040(3) 0.066(4) 0.054(4) 0.006(3) 0.005(3) -0.002(3)
C12 0.056(4) 0.049(4) 0.045(4) -0.009(3) 0.007(3) -0.001(3)
O11 0.074(3) 0.091(3) 0.068(3) -0.015(3) 0.001(3) -0.019(3)
N11 0.061(3) 0.107(5) 0.069(4) -0.013(3) 0.003(3) -0.003(3)
O12 0.066(3) 0.127(4) 0.107(4) 0.002(4) -0.006(3) 0.002(3)
N12 0.079(4) 0.171(7) 0.109(5) -0.022(5) 0.003(4) 0.004(5)
C13 0.051(3) 0.057(4) 0.045(4) -0.005(3) 0.015(3) -0.002(3)
O13 0.070(3) 0.107(4) 0.044(2) 0.005(2) 0.001(2) 0.014(3)
N13 0.067(4) 0.190(7) 0.066(4) -0.046(4) 0.002(3) -0.032(4)
C14 0.061(4) 0.049(4) 0.039(3) 0.011(3) 0.009(3) -0.005(3)
O14 0.084(3) 0.088(3) 0.053(3) 0.006(2) 0.019(2) -0.016(3)
N14 0.076(4) 0.090(4) 0.054(3) -0.008(3) 0.005(3) -0.006(3)
C15 0.059(4) 0.053(4) 0.035(3) 0.008(3) 0.000(3) -0.007(3)
N15 0.085(6) 0.091(6) 0.047(5) 0.006(5) -0.005(5) -0.008(5)
C16 0.070(4) 0.063(4) 0.027(3) 0.005(3) -0.004(3) -0.014(4)
C17 0.067(4) 0.070(5) 0.037(3) -0.005(3) 0.003(3) -0.011(4)
C18 0.060(4) 0.079(5) 0.053(4) 0.019(4) 0.002(3) 0.011(4)
C19 0.070(4) 0.048(4) 0.067(4) 0.024(3) -0.010(4) -0.006(4)
C20 0.060(4) 0.051(4) 0.050(4) 0.007(3) -0.001(3) 0.002(3)
C21 0.069(4) 0.067(5) 0.041(4) -0.009(3) 0.003(3) -0.017(4)
C22 0.121(6) 0.091(6) 0.074(5) 0.007(5) -0.015(5) -0.020(5)
C23 0.164(5) 0.086(4) 0.104(5) 0.029(4) 0.002(4) -0.048(4)
C24 0.168(5) 0.120(5) 0.131(5) 0.015(5) -0.013(5) -0.064(5)
C25 0.194(6) 0.115(5) 0.134(5) 0.029(5) -0.011(5) -0.044(5)
C26 0.184(5) 0.115(5) 0.128(5) 0.010(5) -0.009(5) -0.072(5)
C27 0.162(5) 0.095(5) 0.110(5) 0.023(4) -0.011(5) -0.050(4)
C28 0.145(5) 0.096(5) 0.112(5) 0.014(4) -0.005(5) -0.051(4)
C29 0.081(5) 0.074(5) 0.079(5) 0.024(4) 0.007(4) 0.001(4)
C30 0.109(6) 0.097(6) 0.121(7) 0.025(5) 0.031(6) 0.005(5)
C31 0.162(8) 0.120(7) 0.090(6) 0.009(6) 0.007(6) -0.009(7)
C32 0.280(14) 0.191(11) 0.140(9) 0.083(8) 0.024(10) -0.001(10)
C33 0.067(4) 0.085(5) 0.051(4) -0.014(4) 0.007(4) 0.000(4)
C34 0.127(6) 0.073(5) 0.082(5) -0.014(4) 0.020(5) -0.018(5)
C35 0.131(7) 0.107(7) 0.122(7) -0.048(6) 0.041(6) -0.009(6)
C36 0.112(6) 0.069(5) 0.142(8) -0.036(5) 0.014(6) -0.037(5)
C37 0.101(5) 0.093(6) 0.066(5) 0.001(4) 0.005(4) -0.036(5)
C38 0.071(4) 0.072(5) 0.043(4) 0.004(4) -0.006(3) -0.013(4)
C39 0.093(5) 0.082(5) 0.052(4) -0.005(4) -0.002(4) -0.030(4)
C40 0.056(4) 0.071(5) 0.038(4) -0.004(4) 0.000(3) -0.003(4)
C50 0.111(5) 0.074(5) 0.059(4) 0.008(4) 0.040(4) 0.018(4)
C41 0.125(6) 0.052(4) 0.056(4) -0.014(4) 0.021(4) -0.002(4)
C42 0.186(8) 0.071(5) 0.056(4) 0.008(4) 0.045(5) -0.003(5)
C43 0.119(6) 0.088(5) 0.049(4) -0.028(4) 0.022(4) -0.010(5)
C44 0.106(5) 0.044(4) 0.059(4) -0.003(4) 0.014(4) -0.003(4)
C45 0.073(4) 0.081(5) 0.055(4) -0.014(4) 0.018(4) 0.010(4)
C46 0.113(5) 0.063(5) 0.036(4) 0.000(3) 0.026(4) 0.001(4)
C47 0.099(5) 0.068(5) 0.059(4) 0.004(4) 0.013(4) 0.014(4)
C48 0.093(5) 0.065(5) 0.066(5) -0.004(4) 0.001(4) 0.018(4)
C49 0.103(5) 0.070(5) 0.046(4) -0.014(4) 0.019(4) 0.011(4)
C51 0.138(6) 0.059(5) 0.063(4) -0.008(4) 0.038(5) 0.011(5)
C52 0.120(6) 0.061(5) 0.057(4) -0.001(4) 0.036(4) -0.007(4)
C53 0.069(4) 0.068(5) 0.044(4) -0.008(4) -0.008(4) 0.005(4)
C54 0.092(5) 0.108(6) 0.064(5) 0.007(4) 0.034(4) -0.014(5)
C55 0.092(5) 0.150(8) 0.087(5) -0.017(5) 0.064(4) -0.037(5)
C56 0.179(7) 0.146(8) 0.131(7) -0.016(6) 0.109(6) -0.049(7)
C57 0.166(10) 0.161(10) 0.260(15) -0.011(10) 0.049(10) 0.052(9)
C58 0.143(5) 0.261(11) 0.245(8) -0.169(7) 0.171(5) -0.117(7)
C59 0.242(10) 0.095(6) 0.068(5) -0.013(5) 0.020(7) -0.078(7)
C60 0.141(7) 0.101(6) 0.052(4) -0.027(4) 0.017(5) -0.041(6)
C61 0.232(7) 0.099(6) 0.116(6) 0.005(5) 0.083(6) 0.002(6)
C62 0.257(8) 0.137(6) 0.113(6) -0.022(5) 0.096(6) -0.044(6)
C63 0.240(7) 0.170(7) 0.128(6) -0.023(6) 0.103(6) -0.022(7)
C64 0.306(12) 0.248(12) 0.192(11) -0.045(9) 0.077(10) -0.099(10)
C65 0.095(5) 0.064(5) 0.050(4) -0.003(4) -0.006(4) -0.044(4)
C66 0.091(5) 0.091(6) 0.082(5) 0.015(4) -0.002(5) -0.032(5)
C67 0.095(5) 0.130(7) 0.096(6) 0.029(6) -0.011(5) -0.043(5)
C68 0.115(6) 0.120(7) 0.070(5) 0.005(5) -0.008(5) -0.045(6)
C69 0.114(6) 0.091(6) 0.071(5) 0.012(4) 0.009(5) -0.010(5)
C70 0.134(6) 0.051(5) 0.047(4) -0.013(4) 0.002(4) -0.027(4)
C71 0.073(5) 0.086(6) 0.082(5) 0.004(4) 0.009(4) 0.001(4)
C72 0.087(6) 0.227(12) 0.115(8) 0.003(8) 0.039(6) 0.022(7)
C73 0.055(5) 0.166(6) 0.295(7) -0.102(6) 0.044(6) 0.006(6)
C74 0.063(6) 0.159(6) 0.301(7) -0.081(6) 0.038(6) 0.012(6)
C75 0.054(6) 0.164(6) 0.302(7) -0.074(6) 0.039(6) 0.000(6)
C76 0.056(6) 0.162(6) 0.296(7) -0.092(6) 0.036(6) 0.000(6)
C77 0.056(6) 0.173(7) 0.300(7) -0.103(6) 0.033(6) -0.005(6)
C78 0.074(6) 0.179(7) 0.307(7) -0.099(7) 0.028(7) -0.009(6)
C79 0.072(9) 0.35(2) 0.064(9) 0.107(12) -0.032(8) -0.090(13)
C80 0.054(8) 0.27(2) 0.072(10) 0.052(12) -0.006(8) -0.077(11)
C81 0.075(8) 0.052(8) 0.020(6) 0.000(6) 0.002(6) 0.012(7)
C82 0.072(8) 0.173(15) 0.023(7) 0.003(9) -0.005(7) 0.060(10)
C83 0.088(11) 0.133(15) 0.100(12) 0.017(11) 0.017(10) 0.013(11)
C84 0.121(12) 0.099(12) 0.062(9) -0.026(9) 0.017(10) -0.026(10)
C85 0.075(5) 0.162(8) 0.055(5) -0.016(5) 0.026(4) 0.027(5)
C86 0.094(5) 0.117(6) 0.055(4) 0.013(4) 0.017(4) -0.019(5)
C87 0.124(6) 0.082(6) 0.111(6) 0.022(5) 0.038(6) -0.031(5)
C88 0.147(8) 0.178(10) 0.108(7) 0.030(7) 0.002(7) 0.017(8)
C89 0.176(10) 0.126(9) 0.244(14) 0.019(9) 0.026(10) -0.056(8)
C90 0.230(10) 0.181(8) 0.118(6) 0.121(6) 0.061(7) 0.042(8)
C91 0.154(8) 0.124(7) 0.085(6) 0.005(6) 0.015(6) -0.012(7)
C92 0.098(5) 0.108(6) 0.058(4) 0.032(4) 0.030(4) 0.024(5)
C93 0.223(10) 0.288(11) 0.213(10) -0.005(10) -0.086(10) 0.000(10)
C94 0.214(10) 0.303(11) 0.212(10) 0.006(10) -0.091(10) 0.025(10)
C95 0.277(11) 0.329(11) 0.245(10) 0.000 -0.064(10) 0.000
C96 0.37(2) 0.36(2) 0.32(2) 0.000 0.04(2) 0.000
N15' 0.100(6) 0.080(6) 0.067(6) -0.002(5) 0.011(5) 0.001(5)
C73' 0.119(6) 0.139(6) 0.204(6) -0.032(6) 0.085(6) -0.032(6)
C74' 0.127(6) 0.145(6) 0.201(6) -0.058(6) 0.082(6) -0.026(6)
C75' 0.118(6) 0.150(6) 0.211(7) -0.058(6) 0.081(6) -0.028(6)
C76' 0.120(6) 0.143(6) 0.197(7) -0.044(6) 0.084(6) -0.029(6)
C77' 0.110(6) 0.151(6) 0.208(7) -0.019(6) 0.088(6) -0.029(6)
C78' 0.127(6) 0.151(7) 0.212(7) -0.030(6) 0.088(6) -0.028(6)
C80' 0.082(10) 0.151(15) 0.048(9) 0.015(10) -0.037(8) 0.012(11)
C79' 0.078(9) 0.079(10) 0.065(9) -0.021(8) -0.008(8) 0.031(8)
C81' 0.115(11) 0.063(9) 0.032(7) 0.014(7) 0.012(8) 0.035(9)
C82' 0.092(11) 0.134(15) 0.089(12) -0.027(12) 0.001(10) -0.023(11)
C83' 0.149(13) 0.194(16) 0.113(13) -0.088(12) 0.064(11) -0.123(12)
C84' 0.109(11) 0.112(12) 0.073(10) -0.051(9) -0.005(10) -0.052(10)
C93' 0.136(9) 0.138(10) 0.285(10) -0.011(10) -0.041(10) 0.024(9)
C94' 0.158(10) 0.137(10) 0.293(11) -0.023(10) -0.015(10) 0.012(9)
C95' 0.198(9) 0.152(8) 0.323(9) 0.000 -0.040(9) 0.000
C96' 0.230(15) 0.171(13) 0.372(15) -0.005(13) -0.053(15) -0.002(12)
O201 0.079(3) 0.084(4) 0.124(4) 0.016(3) 0.005(3) -0.016(3)
N201 0.146(5) 0.096(5) 0.085(5) -0.001(4) 0.030(4) -0.002(5)
C201 0.094(5) 0.080(6) 0.136(7) -0.005(5) 0.040(5) -0.028(5)
C202 0.150(7) 0.155(8) 0.072(5) -0.015(5) 0.014(6) -0.027(6)
C203 0.227(9) 0.094(6) 0.169(9) -0.018(6) 0.033(8) -0.096(6)
C103 0.279(9) 0.139(7) 0.233(8) 0.062(7) 0.048(8) -0.003(7)
N102 0.264(8) 0.170(7) 0.203(7) -0.075(6) 0.051(7) -0.056(7)
O102 0.255(8) 0.190(7) 0.189(7) -0.033(6) 0.054(7) -0.056(6)
C104 0.268(9) 0.183(9) 0.202(9) -0.060(8) 0.051(8) -0.068(8)
C105 0.253(9) 0.214(10) 0.180(9) -0.054(8) 0.102(8) -0.118(8)
C106 0.213(10) 0.228(11) 0.232(11) -0.079(9) 0.051(9) -0.035(9)
N21 0.143(5) 0.091(5) 0.075(4) -0.006(4) 0.011(4) 0.016(4)
O21 0.162(5) 0.147(5) 0.132(5) -0.001(4) -0.016(5) 0.038(4)
O22 0.176(5) 0.140(5) 0.131(5) 0.000(4) 0.059(5) 0.028(4)
O23 0.092(3) 0.130(5) 0.091(4) -0.011(3) 0.020(3) 0.003(3)
O103 0.121(4) 0.209(6) 0.133(5) 0.032(5) 0.048(4) 0.065(4)
N103 0.144(6) 0.213(7) 0.168(6) 0.079(6) 0.015(6) 0.012(6)
C107 0.118(6) 0.237(9) 0.160(7) 0.052(7) 0.021(7) 0.061(7)
C108 0.205(10) 0.281(11) 0.180(9) 0.080(9) 0.036(9) 0.039(9)
C109 0.206(10) 0.262(11) 0.180(10) 0.044(9) 0.022(9) 0.038(9)
O104 0.280(12) 0.126(9) 0.246(11) 0.060(9) -0.152(10) -0.058(10)
C110 0.252(10) 0.102(9) 0.242(10) 0.087(9) -0.162(10) -0.059(9)
N104 0.263(10) 0.093(8) 0.229(10) 0.079(8) -0.132(10) -0.087(8)
C112 0.262(13) 0.130(11) 0.206(12) 0.105(10) -0.111(12) -0.083(11)
C111 0.235(14) 0.114(11) 0.199(13) 0.113(10) -0.094(12) -0.042(11)
C113 0.124(9) 0.200(10) 0.162(10) -0.035(10) 0.024(9) -0.030(9)
C114 0.096(10) 0.260(13) 0.170(12) 0.017(12) 0.022(10) -0.026(11)
C115 0.089(10) 0.257(15) 0.152(12) -0.019(12) 0.034(10) -0.009(11)
N105 0.090(7) 0.199(10) 0.134(9) -0.015(9) 0.037(8) -0.053(8)

loop_
_atom_type_symbol
_atom_type_description
_atom_type_scat_dispersion_real
_atom_type_scat_dispersion_imag
_atom_type_scat_source
C C 0.0033 0.0016 'International Tables Vol C Tables 4.2.6.8 and 6.1.1.4'
H H 0.0000 0.0000 'International Tables Vol C Tables 4.2.6.8 and 6.1.1.4'
N N 0.0061 0.0033 'International Tables Vol C Tables 4.2.6.8 and 6.1.1.4'
O O 0.0106 0.0060 'International Tables Vol C Tables 4.2.6.8 and 6.1.1.4'
Ce Ce -0.2486 2.6331 'International Tables Vol C Tables 4.2.6.8 and 6.1.1.4'

loop_
_geom_angle_atom_site_label_1
_geom_angle_atom_site_label_2
_geom_angle_atom_site_label_3
_geom_angle
_geom_angle_site_symmetry_1
_geom_angle_site_symmetry_3
O6 Ce1 O14 83.82(17) 2_556 .
O6 Ce1 O1 86.71(15) 2_556 .
O14 Ce1 O1 86.26(15) . .
O6 Ce1 O13 87.39(15) 2_556 .
O14 Ce1 O13 131.02(15) . .
O1 Ce1 O13 141.23(15) . .
O6 Ce1 O3 141.70(15) 2_556 .
O14 Ce1 O3 85.39(15) . .
O1 Ce1 O3 129.07(14) . .
O13 Ce1 O3 72.61(14) . .
O6 Ce1 O7 129.90(16) 2_556 2_556
O14 Ce1 O7 144.57(15) . 2_556
O1 Ce1 O7 85.44(14) . 2_556
O13 Ce1 O7 69.55(14) . 2_556
O3 Ce1 O7 73.58(14) . 2_556
O6 Ce1 N1 151.65(14) 2_556 .
O14 Ce1 N1 81.58(16) . .
O1 Ce1 N1 68.24(14) . .
O13 Ce1 N1 120.38(14) . .
O3 Ce1 N1 60.85(13) . .
O7 Ce1 N1 63.36(14) 2_556 .
O6 Ce1 N14 74.21(17) 2_556 .
O14 Ce1 N14 68.53(16) . .
O1 Ce1 N14 149.53(16) . .
O13 Ce1 N14 62.71(16) . .
O3 Ce1 N14 67.64(15) . .
O7 Ce1 N14 125.02(14) 2_556 .
N1 Ce1 N14 121.67(16) . .
O6 Ce1 N6 69.08(17) 2_556 2_556
O14 Ce1 N6 148.61(16) . 2_556
O1 Ce1 N6 76.95(15) . 2_556
O13 Ce1 N6 65.18(14) . 2_556
O3 Ce1 N6 125.73(14) . 2_556
O7 Ce1 N6 60.93(15) 2_556 2_556
N1 Ce1 N6 115.21(15) . 2_556
N14 Ce1 N6 116.13(16) . 2_556
O4 Ce2 O9 85.16(18) . .
O4 Ce2 O11 85.56(16) . .
O9 Ce2 O11 86.75(17) . .
O4 Ce2 O12 85.50(19) . .
O9 Ce2 O12 141.03(16) . .
O11 Ce2 O12 130.02(17) . .
O4 Ce2 O2 129.93(14) . .
O9 Ce2 O2 85.01(16) . .
O11 Ce2 O2 142.47(15) . .
O12 Ce2 O2 72.57(16) . .
O4 Ce2 O8 144.02(17) . .
O9 Ce2 O8 129.04(16) . .
O11 Ce2 O8 85.76(15) . .
O12 Ce2 O8 73.82(16) . .
O2 Ce2 O8 71.65(13) . .
O4 Ce2 N11 75.51(18) . .
O9 Ce2 N11 149.42(17) . .
O11 Ce2 N11 68.57(17) . .
O12 Ce2 N11 61.57(17) . .
O2 Ce2 N11 125.56(17) . .
O8 Ce2 N11 68.81(16) . .
O4 Ce2 N4 68.51(16) . .
O9 Ce2 N4 75.72(18) . .
O11 Ce2 N4 149.52(17) . .
O12 Ce2 N4 65.65(18) . .
O2 Ce2 N4 61.47(15) . .
O8 Ce2 N4 124.64(16) . .
N11 Ce2 N4 117.06(18) . .
O4 Ce2 N9 145.71(19) . .
O9 Ce2 N9 68.32(17) . .
O11 Ce2 N9 72.08(16) . .
O12 Ce2 N9 128.79(18) . .
O2 Ce2 N9 70.84(14) . .
O8 Ce2 N9 61.42(16) . .
N11 Ce2 N9 117.33(16) . .
N4 Ce2 N9 121.66(16) . .
C1 O1 Ce1 148.9(4) . .
C7 N1 N2 114.1(5) . .
C7 N1 Ce1 130.7(4) . .
N2 N1 Ce1 114.5(3) . .
O1 C1 C6 123.4(5) . .
O1 C1 C2 120.0(6) . .
C6 C1 C2 116.5(6) . .
C8 N2 N1 117.3(5) . .
C3 C2 C1 122.6(7) . .
C8 O3 Ce1 125.2(4) . .
C21 O2 Ce2 122.9(4) . .
C21 N3 N4 117.6(5) . .
C4 C3 C2 119.4(7) . .
C28 O4 Ce2 143.5(4) . .
C22 N4 N3 116.0(5) . .
C22 N4 Ce2 130.0(5) . .
N3 N4 Ce2 114.0(4) . .
C5 C4 C3 119.5(7) . .
C9 N5 C20 109.5(5) . .
C9 N5 C29 125.0(5) . .
C20 N5 C29 125.2(5) . .
C4 C5 C6 120.7(7) . .
C1 C6 C5 121.1(6) . .
C1 C6 C7 121.9(6) . .
C5 C6 C7 116.9(6) . .
C33 O6 Ce1 146.2(4) . 2_556
C39 N6 N7 115.1(6) . .
C39 N6 Ce1 129.2(5) . 2_556
N7 N6 Ce1 115.6(4) . 2_556
N1 C7 C6 125.9(6) . .
C40 O7 Ce1 122.7(4) . 2_556
C40 N7 N6 116.5(6) . .
O3 C8 N2 119.3(5) . .
O3 C8 C12 121.7(5) . .
N2 C8 C12 119.0(5) . .
C53 O8 Ce2 124.1(4) . .
C53 N8 N9 117.1(6) . .
N5 C9 C10 128.2(6) . .
N5 C9 C14 110.0(5) . .
C10 C9 C14 121.8(5) . .
C60 O9 Ce2 140.2(4) . .
C54 N9 N8 116.9(6) . .
C54 N9 Ce2 127.6(5) . .
N8 N9 Ce2 114.7(4) . .
C11 C10 C9 116.5(6) . .
C41 N10 C52 109.4(6) . .
C41 N10 C61 127.3(6) . .
C52 N10 C61 123.3(6) . .
C10 C11 C12 123.7(5) . .
C13 C12 C11 118.6(5) . .
C13 C12 C8 119.1(5) . .
C11 C12 C8 122.3(5) . .
C65 O11 Ce2 145.5(4) . .
C71 N11 N12 111.3(6) . .
C71 N11 Ce2 132.1(5) . .
N12 N11 Ce2 116.6(4) . .
C72 O12 Ce2 123.7(5) . .
C72 N12 N11 112.4(7) . .
C12 C13 C14 120.9(6) . .
C85 O13 Ce1 123.1(4) . .
C85 N13 N14 114.2(5) . .
C13 C14 C9 118.6(5) . .
C13 C14 C15 136.4(6) . .
C9 C14 C15 104.9(5) . .
C92 O14 Ce1 138.8(5) . .
C86 N14 N13 113.8(6) . .
C86 N14 Ce1 131.6(4) . .
N13 N14 Ce1 114.4(4) . .
C16 C15 C20 120.1(5) . .
C16 C15 C14 132.5(5) . .
C20 C15 C14 107.3(5) . .
C93 N15 C73 27.0(10) 2_556 .
C93 N15 C84 132(2) 2_556 .
C73 N15 C84 115.7(13) . .
C93 N15 C93 103.1(18) 2_556 .
C73 N15 C93 120.8(13) . .
C84 N15 C93 123.2(15) . .
C93 N15 N15 60.4(15) 2_556 2_556
C73 N15 N15 70.8(9) . 2_556
C84 N15 N15 164.7(12) . 2_556
C93 N15 N15 50.5(11) . 2_556
C93 N15 C73 108.7(17) 2_556 2_556
C73 N15 C73 117.2(7) . 2_556
C84 N15 C73 119.4(11) . 2_556
C93 N15 C73 21.0(7) . 2_556
N15 N15 C73 48.8(8) 2_556 2_556
C15 C16 C17 119.0(6) . .
C16 C17 C18 117.7(5) . .
C16 C17 C21 122.0(6) . .
C18 C17 C21 120.2(5) . .
C19 C18 C17 123.6(5) . .
C18 C19 C20 117.2(6) . .
C19 C20 N5 129.4(6) . .
C19 C20 C15 122.3(6) . .
N5 C20 C15 108.2(5) . .
O2 C21 N3 121.7(6) . .
O2 C21 C17 117.5(6) . .
N3 C21 C17 120.8(5) . .
N4 C22 C23 123.7(6) . .
C24 C23 C28 120.0 . .
C24 C23 C22 115.0(4) . .
C28 C23 C22 125.0(4) . .
C25 C24 C23 120.0 . .
C26 C25 C24 120.0 . .
C25 C26 C27 120.0 . .
C26 C27 C28 120.0 . .
O4 C28 C27 118.7(4) . .
O4 C28 C23 120.9(4) . .
C27 C28 C23 120.0 . .
N5 C29 C30 111.0(6) . .
C29 C30 C31 115.5(7) . .
C30 C31 C32 110.0(7) . .
O6 C33 C34 118.7(7) . .
O6 C33 C38 122.6(6) . .
C34 C33 C38 118.7(7) . .
C35 C34 C33 119.8(8) . .
C34 C35 C36 122.2(8) . .
C37 C36 C35 120.2(8) . .
C36 C37 C38 118.2(8) . .
C33 C38 C37 121.0(6) . .
C33 C38 C39 122.8(6) . .
C37 C38 C39 116.1(7) . .
N6 C39 C38 125.1(7) . .
N7 C40 O7 123.2(6) . .
N7 C40 C44 118.8(6) . .
O7 C40 C44 118.0(6) . .
C51 C50 C49 123.9(7) . .
N10 C41 C46 110.6(6) . .
N10 C41 C42 127.5(6) . .
C46 C41 C42 121.9(6) . .
C43 C42 C41 114.9(7) . .
C42 C43 C44 124.1(7) . .
C45 C44 C43 118.6(6) . .
C45 C44 C40 122.0(6) . .
C43 C44 C40 119.2(6) . .
C44 C45 C46 118.1(6) . .
C41 C46 C45 122.1(6) . .
C41 C46 C47 105.3(6) . .
C45 C46 C47 132.4(6) . .
C48 C47 C52 117.8(7) . .
C48 C47 C46 134.4(7) . .
C52 C47 C46 107.8(6) . .
C49 C48 C47 119.6(7) . .
C50 C49 C48 118.9(7) . .
C50 C49 C53 122.3(6) . .
C48 C49 C53 118.8(6) . .
C50 C51 C52 117.7(7) . .
C51 C52 N10 131.1(7) . .
C51 C52 C47 122.1(7) . .
N10 C52 C47 106.8(6) . .
O8 C53 N8 122.1(6) . .
O8 C53 C49 120.8(7) . .
N8 C53 C49 117.1(6) . .
N9 C54 C55 126.2(8) . .
C56 C55 C54 116.6(8) . .
C56 C55 C60 120.3(8) . .
C54 C55 C60 123.0(7) . .
C55 C56 C57 128.5(10) . .
C58 C57 C56 114.2(11) . .
C57 C58 C59 123.7(11) . .
C58 C59 C60 121.2(9) . .
O9 C60 C55 121.3(7) . .
O9 C60 C59 126.8(8) . .
C55 C60 C59 111.9(8) . .
N10 C61 C62 109.5(7) . .
C63 C62 C61 115.6(8) . .
C62 C63 C64 105.9(8) . .
O11 C65 C70 122.4(6) . .
O11 C65 C66 115.8(7) . .
C70 C65 C66 121.8(6) . .
C67 C66 C65 118.9(8) . .
C68 C67 C66 119.0(8) . .
C69 C68 C67 121.5(7) . .
C68 C69 C70 122.3(8) . .
C69 C70 C65 116.3(7) . .
C69 C70 C71 122.0(7) . .
C65 C70 C71 121.5(6) . .
N11 C71 C70 126.6(7) . .
O12 C72 N12 124.5(8) . .
O12 C72 C76' 122.8(10) . .
N12 C72 C76' 110.8(10) . .
O12 C72 C76 106.5(10) . .
N12 C72 C76 121.3(10) . .
C76' C72 C76 46.0(6) . .
C93 C73 N15 71(2) 2_556 .
C93 C73 C74 95(3) 2_556 .
N15 C73 C74 144.0(9) . .
C93 C73 C78 121(3) 2_556 .
N15 C73 C78 95.1(9) . .
C74 C73 C78 120.0 . .
C93 C73 N15 57(3) 2_556 2_556
N15 C73 N15 60.4(7) . 2_556
C74 C73 N15 84.0(7) . 2_556
C78 C73 N15 155.4(6) . 2_556
C73 C74 C75 120.0 . .
C73 C74 C93 23.6(10) . 2_556
C75 C74 C93 132.8(13) . 2_556
C73 C74 C83 128.3(8) . 2_556
C75 C74 C83 111.4(8) . 2_556
C93 C74 C83 113.3(15) 2_556 2_556
C74 C75 C76 120.0 . .
C75 C76 C77 120.0 . .
C75 C76 C72 122.7(10) . .
C77 C76 C72 116.1(10) . .
C78 C77 C76 120.0 . .
C77 C78 C73 120.0 . .
C77 C78 C79 117.4(9) . .
C73 C78 C79 119.1(9) . .
C77 C78 C93 126.6(8) . 2_556
C73 C78 C93 17.6(7) . 2_556
C79 C78 C93 116.0(12) . 2_556
C84 C79 C80 122.0(13) . .
C84 C79 C78 89.4(11) . .
C80 C79 C78 148.5(14) . .
C81 C80 C79 116.2(14) . .
C82 C81 C80 121.1(11) . .
C82 C81 C85 116.1(10) . .
C80 C81 C85 122.4(11) . .
C81 C82 C83 121.6(13) . .
C82 C83 C84 120.2(16) . .
C82 C83 C74 153.2(13) . 2_556
C84 C83 C74 84.8(10) . 2_556
C79 C84 C83 117.9(14) . .
C79 C84 N15 118.9(14) . .
C83 C84 N15 122.3(16) . .
O13 C85 N13 123.9(6) . .
O13 C85 C81 112.7(8) . .
N13 C85 C81 121.8(7) . .
O13 C85 C81' 128.1(8) . .
N13 C85 C81' 102.8(8) . .
C81 C85 C81' 41.0(6) . .
N14 C86 C87 121.1(7) . .
C86 C87 C88 114.4(8) . .
C86 C87 C92 126.5(8) . .
C88 C87 C92 119.1(8) . .
C89 C88 C87 125.2(9) . .
C90 C89 C88 117.3(11) . .
C89 C90 C91 121.4(9) . .
C90 C91 C92 119.8(8) . .
O14 C92 C87 122.6(6) . .
O14 C92 C91 120.2(7) . .
C87 C92 C91 117.2(8) . .
C73 C93 N15 82(2) 2_556 2_556
C73 C93 N15 102(3) 2_556 .
N15 C93 N15 69.0(15) 2_556 .
C73 C93 C94 151(4) 2_556 .
N15 C93 C94 107.8(16) 2_556 .
N15 C93 C94 106(2) . .
C73 C93 C74 62(2) 2_556 2_556
N15 C93 C74 130.9(15) 2_556 2_556
N15 C93 C74 86.8(17) . 2_556
C94 C93 C74 120.1(18) . 2_556
C73 C93 C78 42(3) 2_556 2_556
N15 C93 C78 80.4(16) 2_556 2_556
N15 C93 C78 136.5(14) . 2_556
C94 C93 C78 112(2) . 2_556
C74 C93 C78 90.9(14) 2_556 2_556
C93 C94 C95 128.7(18) . .
C94 C95 C94 96.8(16) 2_556 .
C94 C95 C96 131.6(8) 2_556 .
C94 C95 C96 131.6(8) . .
C73' N15' C84' 102.4(12) . .
C73' N15' C93' 127.0(12) . .
C84' N15' C93' 129.7(14) . .
C73' N15' C93' 36.0(10) . 2_556
C84' N15' C93' 128.1(15) . 2_556
C93' N15' C93' 94.5(14) . 2_556
C73' N15' C74' 152.7(10) . 2_556
C84' N15' C74' 100.0(13) . 2_556
C93' N15' C74' 37.7(11) . 2_556
C93' N15' C74' 130.4(15) 2_556 2_556
C93' C73' N15' 92.3(14) 2_556 .
C93' C73' C74' 52.6(13) 2_556 .
N15' C73' C74' 129.7(9) . .
C93' C73' C78' 136.8(18) 2_556 .
N15' C73' C78' 110.3(9) . .
C74' C73' C78' 120.0 . .
C93' C74' C73' 46.6(14) 2_556 .
C93' C74' C75' 137.1(16) 2_556 .
C73' C74' C75' 120.0 . .
C93' C74' N15' 60.3(16) 2_556 2_556
C73' C74' N15' 74.5(6) . 2_556
C75' C74' N15' 162.0(7) . 2_556
C74' C75' C76' 120.0 . .
C75' C76' C77' 120.0 . .
C75' C76' C72 126.7(11) . .
C77' C76' C72 113.1(11) . .
C78' C77' C76' 120.0 . .
C77' C78' C73' 120.0 . .
C77' C78' C79' 128.2(9) . .
C73' C78' C79' 111.7(9) . .
C79' C80' C81' 112.4(15) . .
C80' C79' C84' 122.3(14) . .
C80' C79' C78' 142.3(14) . .
C84' C79' C78' 93.9(11) . .
C82' C81' C80' 124.7(13) . .
C82' C81' C85 113.6(13) . .
C80' C81' C85 121.4(12) . .
C81' C82' C83' 118.5(15) . .
C84' C83' C82' 116.1(18) . .
C83' C84' C79' 123.6(15) . .
C83' C84' N15' 113.3(17) . .
C79' C84' N15' 121.2(14) . .
C73' C93' C74' 81(2) 2_556 2_556
C73' C93' C94' 143(3) 2_556 .
C74' C93' C94' 123(2) 2_556 .
C73' C93' N15' 95.2(18) 2_556 .
C74' C93' N15' 82.0(19) 2_556 .
C94' C93' N15' 115(2) . .
C73' C93' N15' 51.7(11) 2_556 2_556
C74' C93' N15' 120.0(19) 2_556 2_556
C94' C93' N15' 117.2(15) . 2_556
N15' C93' N15' 70.1(11) . 2_556
C93' C94' C95' 112.4(17) . .
C94' C95' C94' 122.4(19) 2_556 .
C94' C95' C96' 95.2(12) 2_556 .
C94' C95' C96' 141.7(15) . .
C94' C95' C96' 141.7(15) 2_556 2_556
C94' C95' C96' 95.2(12) . 2_556
C96' C95' C96' 49.3(16) . 2_556
C96' C96' C95' 65.4(8) 2_556 .
C201 N201 C203 125.4(7) . .
C201 N201 C202 115.4(7) . .
C203 N201 C202 118.8(7) . .
O201 C201 N201 127.9(8) . .
N100 C103 O100 94.4(7) . .
C103 N100 C102 124.4(8) . .
C103 N100 C101 119.5(8) . .
C102 N100 C101 111.7(8) . .
C104 N102 C105 119.0(10) . .
C104 N102 C106 115.2(10) . .
C105 N102 C106 125.4(9) . .
O102 C104 N102 121.1(12) . .
O23 N21 O22 118.9(7) . .
O23 N21 O21 121.6(8) . .
O22 N21 O21 119.4(8) . .
C107 N103 C108 123.1(11) . .
C107 N103 C109 121.9(9) . .
C108 N103 C109 115.0(9) . .
O103 C107 N103 123.7(12) . .
O104 C110 N104 105.1(10) . .
C111 N104 C110 119.1(9) . .
C111 N104 C112 120.5(9) . .
C110 N104 C112 115.3(9) . .
O105 C113 N105 109.2(14) . .
C113 N105 C114 122.2(11) . .
C113 N105 C115 118.8(10) . .
C114 N105 C115 118.9(10) . .

loop_
_geom_bond_atom_site_label_1
_geom_bond_atom_site_label_2
_geom_bond_distance
_geom_bond_site_symmetry_2
Ce1 O6 2.135(5) 2_556
Ce1 O14 2.157(4) .
Ce1 O1 2.195(4) .
Ce1 O13 2.439(4) .
Ce1 O3 2.455(4) .
Ce1 O7 2.471(4) 2_556
Ce1 N1 2.625(5) .
Ce1 N14 2.638(5) .
Ce1 N6 2.654(6) 2_556
Ce2 O4 2.160(5) .
Ce2 O9 2.169(5) .
Ce2 O11 2.189(4) .
Ce2 O12 2.424(5) .
Ce2 O2 2.443(4) .
Ce2 O8 2.462(4) .
Ce2 N11 2.591(6) .
Ce2 N4 2.642(5) .
Ce2 N9 2.664(5) .
O1 C1 1.295(6) .
N1 C7 1.302(7) .
N1 N2 1.382(6) .
C1 C6 1.387(9) .
C1 C2 1.394(8) .
N2 C8 1.336(7) .
C2 C3 1.387(9) .
O3 C8 1.226(7) .
O2 C21 1.265(6) .
N3 C21 1.304(7) .
N3 N4 1.364(7) .
C3 C4 1.382(10) .
O4 C28 1.299(6) .
N4 C22 1.271(8) .
C4 C5 1.361(9) .
N5 C9 1.371(7) .
N5 C20 1.384(7) .
N5 C29 1.477(8) .
C5 C6 1.405(9) .
C6 C7 1.430(8) .
O6 C33 1.317(8) .
O6 Ce1 2.135(5) 2_556
N6 C39 1.258(8) .
N6 N7 1.387(7) .
N6 Ce1 2.654(6) 2_556
O7 C40 1.298(7) .
O7 Ce1 2.471(4) 2_556
N7 C40 1.270(8) .
C8 C12 1.462(8) .
O8 C53 1.257(7) .
N8 C53 1.325(8) .
N8 N9 1.374(7) .
C9 C10 1.393(8) .
C9 C14 1.413(8) .
O9 C60 1.293(10) .
N9 C54 1.265(8) .
C10 C11 1.351(7) .
N10 C41 1.375(8) .
N10 C52 1.395(9) .
N10 C61 1.506(9) .
C11 C12 1.398(8) .
C12 C13 1.367(7) .
O11 C65 1.332(7) .
N11 C71 1.236(8) .
N11 N12 1.378(8) .
O12 C72 1.206(11) .
N12 C72 1.344(10) .
C13 C14 1.368(7) .
O13 C85 1.243(8) .
N13 C85 1.358(9) .
N13 N14 1.419(7) .
C14 C15 1.465(7) .
O14 C92 1.291(8) .
N14 C86 1.248(9) .
C15 C16 1.378(8) .
C15 C20 1.410(8) .
N15 C93 1.32(2) 2_556
N15 C73 1.377(13) .
N15 C84 1.380(16) .
N15 C93 1.48(3) .
N15 N15 1.592(19) 2_556
N15 C73 1.729(17) 2_556
C16 C17 1.409(7) .
C17 C18 1.422(8) .
C17 C21 1.487(8) .
C18 C19 1.356(8) .
C19 C20 1.365(7) .
C22 C23 1.425(8) .
C23 C24 1.3900 .
C23 C28 1.3900 .
C24 C25 1.3900 .
C25 C26 1.3900 .
C26 C27 1.3900 .
C27 C28 1.3900 .
C29 C30 1.512(10) .
C30 C31 1.551(10) .
C31 C32 1.607(13) .
C33 C34 1.389(9) .
C33 C38 1.393(9) .
C34 C35 1.360(11) .
C35 C36 1.400(12) .
C36 C37 1.350(10) .
C37 C38 1.440(9) .
C38 C39 1.464(9) .
C40 C44 1.441(9) .
C50 C51 1.348(9) .
C50 C49 1.375(9) .
C41 C46 1.382(9) .
C41 C42 1.392(9) .
C42 C43 1.390(9) .
C43 C44 1.414(9) .
C44 C45 1.378(9) .
C45 C46 1.387(9) .
C46 C47 1.464(9) .
C47 C48 1.406(9) .
C47 C52 1.415(9) .
C48 C49 1.398(9) .
C49 C53 1.471(9) .
C51 C52 1.381(9) .
C54 C55 1.370(10) .
C55 C56 1.326(11) .
C55 C60 1.469(11) .
C56 C57 1.385(15) .
C57 C58 1.355(15) .
C58 C59 1.404(13) .
C59 C60 1.494(12) .
C61 C62 1.597(12) .
C62 C63 1.430(13) .
C63 C64 1.674(14) .
C65 C70 1.404(10) .
C65 C66 1.415(9) .
C66 C67 1.393(10) .
C67 C68 1.387(11) .
C68 C69 1.354(10) .
C69 C70 1.401(9) .
C70 C71 1.428(10) .
C72 C76' 1.516(13) .
C72 C76 1.624(14) .
C73 C93 0.63(2) 2_556
C73 C74 1.3900 .
C73 C78 1.3900 .
C73 N15 1.729(17) 2_556
C74 C75 1.3900 .
C74 C93 1.58(2) 2_556
C74 C83 1.94(2) 2_556
C75 C76 1.3900 .
C76 C77 1.3900 .
C77 C78 1.3900 .
C78 C79 1.659(16) .
C78 C93 1.80(3) 2_556
C79 C84 1.34(2) .
C79 C80 1.460(19) .
C80 C81 1.356(17) .
C81 C82 1.354(18) .
C81 C85 1.609(12) .
C82 C83 1.367(18) .
C83 C84 1.38(2) .
C83 C74 1.94(3) 2_556
C85 C81' 1.614(14) .
C86 C87 1.360(10) .
C87 C88 1.395(12) .
C87 C92 1.419(10) .
C88 C89 1.390(14) .
C89 C90 1.369(13) .
C90 C91 1.451(12) .
C91 C92 1.454(10) .
C93 C73 0.63(2) 2_556
C93 N15 1.32(2) 2_556
C93 C94 1.531(16) .
C93 C74 1.58(3) 2_556
C93 C78 1.80(4) 2_556
C94 C95 1.568(15) .
C95 C94 1.568(15) 2_556
C95 C96 1.635(15) .
N15' C73' 1.369(14) .
N15' C84' 1.467(17) .
N15' C93' 1.59(3) .
N15' C93' 1.74(2) 2_556
N15' C74' 1.812(17) 2_556
C73' C93' 1.02(3) 2_556
C73' C74' 1.3900 .
C73' C78' 1.3900 .
C74' C93' 1.12(2) 2_556
C74' C75' 1.3900 .
C74' N15' 1.812(18) 2_556
C75' C76' 1.3900 .
C76' C77' 1.3900 .
C77' C78' 1.3900 .
C78' C79' 1.598(16) .
C80' C79' 1.333(18) .
C80' C81' 1.38(2) .
C79' C84' 1.36(2) .
C81' C82' 1.29(2) .
C82' C83' 1.42(2) .
C83' C84' 1.22(2) .
C93' C73' 1.02(3) 2_556
C93' C74' 1.12(3) 2_556
C93' C94' 1.59(3) .
C93' N15' 1.74(2) 2_556
C94' C95' 1.60(2) .
C95' C94' 1.60(2) 2_556
C95' C96' 1.71(3) .
C95' C96' 1.71(3) 2_556
C96' C96' 1.43(4) 2_556
O201 C201 1.211(8) .
N201 C201 1.328(10) .
N201 C203 1.453(10) .
N201 C202 1.474(9) .
C103 N100 1.371(11) .
C103 O100 1.584(11) .
C102 N100 1.457(10) .
C101 N100 1.562(10) .
N102 C104 1.387(12) .
N102 C105 1.548(12) .
N102 C106 1.559(12) .
O102 C104 1.260(12) .
N21 O23 1.210(8) .
N21 O22 1.210(9) .
N21 O21 1.222(8) .
O103 C107 1.236(11) .
N103 C107 1.246(12) .
N103 C108 1.551(13) .
N103 C109 1.620(16) .
O104 C110 1.33(2) .
C110 N104 1.462(12) .
N104 C111 1.453(14) .
N104 C112 1.478(13) .
C113 O105 1.15(2) .
C113 N105 1.369(14) .
C114 N105 1.402(14) .
C115 N105 1.431(14) .
